data_4114333
loop_
_publ_author_name
'Satoru Karasawa'
'Guangyuan Zhou'
'Hiroshi Morikawa'
'Noboru Koga'

_publ_section_title
;
 Magnetic Properties of
 Tetrakis[4-(\a-diazobenzyl)pyridine]bis(thiocyanato-N)cobalt(II) in
 Frozen Solution after Irradiation. Formation of a Single-Molecule Magnet
 in Frozen Solution
;
_journal_name_full 'Journal of the American Chemical Society'
_journal_page_first 13676
_journal_page_last 13677
_journal_paper_doi 10.1021/ja035478s
_journal_volume 125
_journal_year 2003
_chemical_formula_moiety 'C50 H36 Co N14 S2 '
_chemical_formula_sum 'C50 H36 Co N14 S2'
_chemical_formula_weight 955.98
_space_group_IT_number 14
_symmetry_cell_setting monoclinic
_symmetry_Int_Tables_number 14
_symmetry_space_group_name_Hall '-P 2ybc'
_symmetry_space_group_name_H-M 'P 1 21/c 1'
_cell_angle_alpha 90
_cell_angle_beta 102.35(3)
_cell_angle_gamma 90
_cell_formula_units_Z 2
_cell_length_a 10.367(6)
_cell_length_b 11.437(6)
_cell_length_c 19.44(1)
_cell_measurement_reflns_used 18613
_cell_measurement_temperature 123.1
_cell_measurement_theta_max 27.5
_cell_measurement_theta_min 3.0
_cell_volume 2252(2)
_computing_cell_refinement PROCESS-AUTO
_computing_data_collection PROCESS-AUTO
_computing_data_reduction CrystalStructure
_computing_publication_material 'CrystalStructure Ver. 3.00'
_computing_structure_refinement CRYSTALS
_computing_structure_solution SIR92
_diffrn_detector_area_resol_mean 10.00
_diffrn_measured_fraction_theta_full 0.9947
_diffrn_measured_fraction_theta_max 0.9947
_diffrn_measurement_device_type 'Rigaku RAXIS-RAPID'
_diffrn_measurement_method \w
_diffrn_radiation_type 'Mo K\a'
_diffrn_radiation_wavelength 0.7107
_diffrn_reflns_av_R_equivalents 0.047
_diffrn_reflns_limit_h_max 13
_diffrn_reflns_limit_h_min -13
_diffrn_reflns_limit_k_max 14
_diffrn_reflns_limit_k_min -14
_diffrn_reflns_limit_l_max 25
_diffrn_reflns_limit_l_min -25
_diffrn_reflns_number 20730
_diffrn_reflns_theta_full 27.48
_diffrn_reflns_theta_max 27.48
_exptl_absorpt_coefficient_mu 0.528
_exptl_absorpt_correction_type multi-scan
_exptl_absorpt_process_details
;
     Higashi, T. (1995). Program for Absorption Correction.
     Rigaku Corporation, Tokyo, Japan.
;
_exptl_crystal_colour red
_exptl_crystal_density_diffrn 1.410
_exptl_crystal_description block
_exptl_crystal_F_000 986.00
_exptl_crystal_size_max 0.50
_exptl_crystal_size_mid 0.50
_exptl_crystal_size_min 0.50
_refine_diff_density_max 0.50
_refine_diff_density_min -0.36
_refine_ls_extinction_method none
_refine_ls_goodness_of_fit_ref 1.094
_refine_ls_hydrogen_treatment refall
_refine_ls_number_parameters 322
_refine_ls_number_reflns 3555
_refine_ls_R_factor_gt 0.0390
_refine_ls_shift/su_max 0.0000
_refine_ls_structure_factor_coef Fsqd
_refine_ls_weighting_details 'w = 1.0'
_refine_ls_weighting_scheme unit
_refine_ls_wR_factor_ref 0.0810
_reflns_number_gt 3535
_reflns_number_total 5139
_reflns_threshold_expression F^2^>2.0\s(F^2^)
_cod_data_source_file ja035478ssi20030928_031957.cif
_cod_data_source_block '_final____________________'
_cod_original_cell_volume 2252.1(2)
_cod_original_formula_sum 'C50 H36 Co N14 S2 '
_cod_database_code 4114333

loop_
_symmetry_equiv_pos_as_xyz
x,y,z
-x,-y,-z
-x,y+1/2,-z+1/2
x,-y+1/2,z+1/2

loop_
_atom_site_label
_atom_site_type_symbol
_atom_site_fract_x
_atom_site_fract_y
_atom_site_fract_z
_atom_site_U_iso_or_equiv
_atom_site_adp_type
_atom_site_occupancy
_atom_site_symmetry_multiplicity
_atom_site_calc_flag
Co1 Co 1.0000 0.0000 1.0000 0.0289(1) Uani 1.00 1 d
S1 S 1.35803(8) 0.04925(8) 0.87764(5) 0.0525(3) Uani 1.00 1 d
N1 N 0.8625(2) 0.0640(2) 0.9062(1) 0.0319(6) Uani 1.00 1 d
N2 N 0.4960(3) 0.2395(3) 0.7273(1) 0.0467(8) Uani 1.00 1 d
N3 N 0.4056(3) 0.2889(3) 0.7344(2) 0.067(1) Uani 1.00 1 d
N4 N 1.0524(2) 0.1759(2) 1.0362(1) 0.0302(6) Uani 1.00 1 d
N5 N 1.2849(3) 0.5182(2) 1.1656(1) 0.0416(7) Uani 1.00 1 d
N6 N 1.3927(3) 0.5344(3) 1.1868(2) 0.0586(9) Uani 1.00 1 d
N7 N 1.1541(2) 0.0001(2) 0.9459(1) 0.0339(6) Uani 1.00 1 d
C1 C 0.7429(3) 0.1075(3) 0.9066(1) 0.0360(8) Uani 1.00 1 d
C2 C 0.6567(3) 0.1465(3) 0.8481(1) 0.0368(8) Uani 1.00 1 d
C3 C 0.6886(3) 0.1407(3) 0.7818(1) 0.0355(7) Uani 1.00 1 d
C4 C 0.8124(3) 0.0955(3) 0.7813(1) 0.0429(9) Uani 1.00 1 d
C5 C 0.8936(3) 0.0606(3) 0.8425(1) 0.0396(8) Uani 1.00 1 d
C6 C 0.5998(3) 0.1806(3) 0.7179(2) 0.0406(8) Uani 1.00 1 d
C7 C 0.6083(3) 0.1616(3) 0.6436(2) 0.0415(8) Uani 1.00 1 d
C8 C 0.5645(3) 0.2482(3) 0.5936(2) 0.051(1) Uani 1.00 1 d
C9 C 0.5657(3) 0.2301(4) 0.5236(2) 0.062(1) Uani 1.00 1 d
C10 C 0.6135(3) 0.1280(4) 0.5032(2) 0.065(1) Uani 1.00 1 d
C11 C 0.6564(3) 0.0406(4) 0.5515(2) 0.058(1) Uani 1.00 1 d
C12 C 0.6528(3) 0.0565(3) 0.6216(2) 0.0473(9) Uani 1.00 1 d
C13 C 1.1772(3) 0.2128(3) 1.0518(1) 0.0339(7) Uani 1.00 1 d
C14 C 1.2162(3) 0.3184(3) 1.0825(1) 0.0323(7) Uani 1.00 1 d
C15 C 1.1243(3) 0.3937(2) 1.1013(1) 0.0300(7) Uani 1.00 1 d
C16 C 0.9933(3) 0.3573(2) 1.0825(1) 0.0321(7) Uani 1.00 1 d
C17 C 0.9637(3) 0.2509(2) 1.0512(1) 0.0308(7) Uani 1.00 1 d
C18 C 1.1592(3) 0.5005(3) 1.1403(1) 0.0343(7) Uani 1.00 1 d
C19 C 1.0685(3) 0.5823(2) 1.1644(1) 0.0354(8) Uani 1.00 1 d
C20 C 1.0832(4) 0.6078(3) 1.2361(2) 0.0469(9) Uani 1.00 1 d
C21 C 0.9945(4) 0.6814(3) 1.2576(2) 0.059(1) Uani 1.00 1 d
C22 C 0.8921(4) 0.7288(3) 1.2099(2) 0.058(1) Uani 1.00 1 d
C23 C 0.8768(3) 0.7046(3) 1.1390(2) 0.0484(9) Uani 1.00 1 d
C24 C 0.9657(3) 0.6319(3) 1.1164(2) 0.0398(8) Uani 1.00 1 d
C25 C 1.2391(3) 0.0199(2) 0.9177(1) 0.0344(7) Uani 1.00 1 d
H1 H 0.7168(3) 0.1116(3) 0.9505(1) 0.045(1) Uiso 1.00 1 c
H2 H 0.5736(3) 0.1776(3) 0.8520(1) 0.045(1) Uiso 1.00 1 c
H3 H 0.8401(3) 0.0889(3) 0.7379(1) 0.052(1) Uiso 1.00 1 c
H4 H 0.9787(3) 0.0321(3) 0.8403(1) 0.048(1) Uiso 1.00 1 c
H5 H 0.5340(3) 0.3204(3) 0.6084(2) 0.061(1) Uiso 1.00 1 c
H6 H 0.5328(3) 0.2884(4) 0.4896(2) 0.075(2) Uiso 1.00 1 c
H7 H 0.6171(3) 0.1171(4) 0.4552(2) 0.078(2) Uiso 1.00 1 c
H8 H 0.6891(3) -0.0303(4) 0.5363(2) 0.070(2) Uiso 1.00 1 c
H9 H 0.6800(3) -0.0042(3) 0.6550(2) 0.056(1) Uiso 1.00 1 c
H10 H 1.2432(3) 0.1626(3) 1.0410(1) 0.041(1) Uiso 1.00 1 c
H11 H 1.3065(3) 0.3408(3) 1.0909(1) 0.039(1) Uiso 1.00 1 c
H12 H 0.9250(3) 0.4066(2) 1.0914(1) 0.039(1) Uiso 1.00 1 c
H13 H 0.8734(3) 0.2285(2) 1.0391(1) 0.037(1) Uiso 1.00 1 c
H14 H 1.1540(4) 0.5744(3) 1.2694(2) 0.057(1) Uiso 1.00 1 c
H15 H 1.0047(4) 0.6998(3) 1.3061(2) 0.075(2) Uiso 1.00 1 c
H16 H 0.8311(4) 0.7789(3) 1.2256(2) 0.075(2) Uiso 1.00 1 c
H17 H 0.8050(3) 0.7375(3) 1.1060(2) 0.060(1) Uiso 1.00 1 c
H18 H 0.9565(3) 0.6156(3) 1.0676(2) 0.049(1) Uiso 1.00 1 c

loop_
_atom_site_aniso_label
_atom_site_aniso_U_11
_atom_site_aniso_U_22
_atom_site_aniso_U_33
_atom_site_aniso_U_12
_atom_site_aniso_U_13
_atom_site_aniso_U_23
Co1 0.0245(2) 0.0315(3) 0.0336(3) 0.0011(2) 0.0125(2) -0.0025(3)
S1 0.0416(4) 0.0508(5) 0.0752(6) 0.0001(4) 0.0349(4) 0.0072(5)
N1 0.028(1) 0.035(1) 0.035(1) -0.000(1) 0.0125(9) -0.003(1)
N2 0.036(1) 0.058(2) 0.041(1) 0.002(1) -0.002(1) -0.008(1)
N3 0.046(2) 0.089(3) 0.060(2) 0.019(2) -0.003(1) -0.013(2)
N4 0.026(1) 0.034(1) 0.032(1) 0.0021(9) 0.0095(9) 0.001(1)
N5 0.041(1) 0.038(1) 0.046(1) -0.001(1) 0.012(1) -0.009(1)
N6 0.041(2) 0.059(2) 0.075(2) -0.005(1) 0.010(1) -0.022(2)
N7 0.029(1) 0.037(1) 0.038(1) 0.002(1) 0.0136(9) -0.002(1)
C1 0.030(1) 0.043(2) 0.039(2) 0.001(1) 0.015(1) -0.003(1)
C2 0.026(1) 0.044(2) 0.043(2) 0.001(1) 0.012(1) -0.004(1)
C3 0.028(1) 0.041(2) 0.038(1) -0.006(1) 0.006(1) -0.004(1)
C4 0.031(1) 0.065(2) 0.034(2) -0.001(1) 0.010(1) -0.005(1)
C5 0.028(1) 0.054(2) 0.039(2) 0.001(1) 0.013(1) -0.007(1)
C6 0.030(1) 0.050(2) 0.041(2) -0.005(1) 0.006(1) -0.003(1)
C7 0.028(1) 0.056(2) 0.040(2) -0.016(1) 0.006(1) -0.002(1)
C8 0.036(2) 0.065(2) 0.052(2) -0.019(2) 0.007(1) 0.006(2)
C9 0.041(2) 0.092(3) 0.053(2) -0.023(2) 0.011(2) 0.018(2)
C10 0.043(2) 0.112(4) 0.040(2) -0.024(2) 0.011(2) 0.001(2)
C11 0.040(2) 0.086(3) 0.049(2) -0.018(2) 0.011(1) -0.018(2)
C12 0.033(2) 0.067(2) 0.042(2) -0.011(2) 0.007(1) -0.006(2)
C13 0.029(1) 0.038(2) 0.036(1) 0.005(1) 0.010(1) 0.000(1)
C14 0.026(1) 0.038(2) 0.032(1) 0.001(1) 0.006(1) 0.000(1)
C15 0.032(1) 0.032(1) 0.027(1) 0.003(1) 0.008(1) 0.003(1)
C16 0.032(1) 0.033(1) 0.033(1) 0.007(1) 0.011(1) 0.003(1)
C17 0.027(1) 0.036(1) 0.031(1) 0.002(1) 0.009(1) 0.001(1)
C18 0.034(1) 0.034(1) 0.036(1) 0.002(1) 0.010(1) 0.000(1)
C19 0.046(2) 0.028(1) 0.036(2) -0.000(1) 0.016(1) -0.001(1)
C20 0.070(2) 0.039(2) 0.035(2) 0.003(2) 0.018(2) 0.001(1)
C21 0.095(3) 0.049(2) 0.043(2) 0.004(2) 0.036(2) -0.006(2)
C22 0.076(3) 0.043(2) 0.068(2) 0.008(2) 0.045(2) -0.003(2)
C23 0.051(2) 0.037(2) 0.062(2) 0.008(1) 0.023(2) 0.003(2)
C24 0.052(2) 0.033(2) 0.039(2) 0.005(1) 0.019(1) 0.002(1)
C25 0.031(1) 0.033(2) 0.042(2) -0.000(1) 0.012(1) -0.000(1)

loop_
_atom_type_symbol
_atom_type_description
_atom_type_scat_dispersion_real
_atom_type_scat_dispersion_imag
_atom_type_scat_source
C C 0.006 0.003
;
International Tables for Crystallography
(1992, Vol. C, Tables 4.2.6.8 and 6.1.1.4)
;
H H 0.000 0.000
;
International Tables for Crystallography
(1992, Vol. C, Table 6.1.1.4)
;
N N 0.011 0.006
;
International Tables for Crystallography
(1992, Vol. C, Tables 4.2.6.8 and 6.1.1.4)
;
S S 0.148 0.159
;
International Tables for Crystallography
(1992, Vol. C, Tables 4.2.6.8 and 6.1.1.4)
;
Co Co 0.339 1.112
;
International Tables for Crystallography
(1992, Vol. C, Tables 4.2.6.8 and 6.1.1.4)
;

loop_
_geom_angle_atom_site_label_1
_geom_angle_atom_site_label_2
_geom_angle_atom_site_label_3
_geom_angle
_geom_angle_publ_flag
N1 Co1 N4 91.94(8) yes
N1 Co1 N7 90.7(1) yes
N4 Co1 N7 89.8(1) yes
Co1 N1 C1 123.98(19) yes
Co1 N1 C5 121.13(19) yes
C1 N1 C5 114.9(2) yes
N3 N2 C6 178.8(3) yes
Co1 N4 C13 122.19(18) yes
Co1 N4 C17 122.14(18) yes
C13 N4 C17 115.4(2) yes
N6 N5 C18 179.3(3) yes
Co1 N7 C25 168.7(2) yes
N1 C1 C2 124.1(3) yes
N1 C1 H1 117.8(3) no
C2 C1 H1 118.1(3) no
C1 C2 C3 120.7(3) yes
C1 C2 H2 120.0(3) no
C3 C2 H2 119.3(3) no
C2 C3 C4 115.3(3) yes
C2 C3 C6 122.7(3) yes
C4 C3 C6 122.0(3) yes
C3 C4 C5 120.2(3) yes
C3 C4 H3 119.5(4) no
C5 C4 H3 120.3(4) no
N1 C5 C4 124.8(3) yes
N1 C5 H4 117.2(3) no
C4 C5 H4 118.0(4) no
N2 C6 C3 115.5(3) yes
N2 C6 C7 115.6(3) yes
C3 C6 C7 128.9(3) yes
C6 C7 C8 119.8(3) yes
C6 C7 C12 121.4(3) yes
C8 C7 C12 118.7(3) yes
C7 C8 C9 120.7(4) yes
C7 C8 H5 119.1(4) no
C9 C8 H5 120.2(4) no
C8 C9 C10 119.9(4) yes
C8 C9 H6 120.2(5) no
C10 C9 H6 120.0(5) no
C9 C10 C11 120.6(4) yes
C9 C10 H7 119.5(5) no
C11 C10 H7 119.9(5) no
C10 C11 C12 120.2(4) yes
C10 C11 H8 119.6(5) no
C12 C11 H8 120.2(4) no
C7 C12 C11 119.9(4) yes
C7 C12 H9 119.5(4) no
C11 C12 H9 120.6(4) no
N4 C13 C14 124.0(3) yes
N4 C13 H10 117.9(3) no
C14 C13 H10 118.1(3) no
C13 C14 C15 120.4(3) yes
C13 C14 H11 120.1(3) no
C15 C14 H11 119.5(3) no
C14 C15 C16 115.5(3) yes
C14 C15 C18 123.6(2) yes
C16 C15 C18 120.8(2) yes
C15 C16 C17 119.8(2) yes
C15 C16 H12 119.8(3) no
C17 C16 H12 120.3(3) no
N4 C17 C16 124.7(2) yes
N4 C17 H13 117.5(3) no
C16 C17 H13 117.8(3) no
N5 C18 C15 116.5(2) yes
N5 C18 C19 115.8(3) yes
C15 C18 C19 126.9(2) yes
C18 C19 C20 120.6(3) yes
C18 C19 C24 120.0(3) yes
C20 C19 C24 119.5(3) yes
C19 C20 C21 119.5(3) yes
C19 C20 H14 120.0(4) no
C21 C20 H14 120.5(4) no
C20 C21 C22 120.7(3) yes
C20 C21 H15 119.9(5) no
C22 C21 H15 119.5(5) no
C21 C22 C23 120.3(3) yes
C21 C22 H16 119.7(5) no
C23 C22 H16 119.9(4) no
C22 C23 C24 119.8(3) yes
C22 C23 H17 120.0(4) no
C24 C23 H17 120.1(4) no
C19 C24 C23 120.2(3) yes
C19 C24 H18 119.5(4) no
C23 C24 H18 120.3(4) no
S1 C25 N7 179.3(3) yes

loop_
_geom_bond_atom_site_label_1
_geom_bond_atom_site_label_2
_geom_bond_distance
_geom_bond_publ_flag
Co1 N1 2.187(2) yes
Co1 N4 2.162(2) yes
Co1 N7 2.091(2) yes
S1 C25 1.628(3) yes
N1 C1 1.338(3) yes
N1 C5 1.345(3) yes
N2 N3 1.127(4) yes
N2 C6 1.314(4) yes
N4 C13 1.333(3) yes
N4 C17 1.334(3) yes
N5 N6 1.121(3) yes
N5 C18 1.307(4) yes
N7 C25 1.156(3) yes
C1 C2 1.362(4) yes
C1 H1 0.950(8) no
C2 C3 1.398(4) yes
C2 H2 0.950(4) no
C3 C4 1.386(4) yes
C3 C6 1.453(4) yes
C4 C5 1.361(4) yes
C4 H3 0.950(8) no
C5 H4 0.950(4) no
C6 C7 1.482(4) yes
C7 C8 1.394(5) yes
C7 C12 1.388(5) yes
C8 C9 1.380(5) yes
C8 H5 0.950(6) no
C9 C10 1.360(6) yes
C9 H6 0.950(8) no
C10 C11 1.378(5) yes
C10 H7 0.950(5) no
C11 C12 1.384(4) yes
C11 H8 0.950(6) no
C12 H9 0.950(7) no
C13 C14 1.369(4) yes
C13 H10 0.950(6) no
C14 C15 1.390(4) yes
C14 H11 0.950(6) no
C15 C16 1.392(4) yes
C15 C18 1.443(4) yes
C16 C17 1.366(4) yes
C16 H12 0.950(5) no
C17 H13 0.950(7) no
C18 C19 1.472(4) yes
C19 C20 1.400(4) yes
C19 C24 1.379(4) yes
C20 C21 1.376(5) yes
C20 H14 0.95(1) no
C21 C22 1.363(5) yes
C21 H15 0.950(6) no
C22 C23 1.381(5) yes
C22 H16 0.950(8) no
C23 C24 1.382(4) yes
C23 H17 0.95(1) no
C24 H18 0.950(5) no

loop_
_geom_contact_atom_site_label_1
_geom_contact_atom_site_label_2
_geom_contact_site_symmetry_2
_geom_contact_distance
_geom_contact_publ_flag
Co1 N1 . 2.187(2) yes
Co1 N1 2_757 2.187(2) yes
Co1 N4 . 2.162(2) yes
Co1 N4 2_757 2.162(2) yes
Co1 N7 . 2.091(2) yes
Co1 N7 2_757 2.091(2) yes
Co1 C1 . 3.137(3) yes
Co1 C1 2_757 3.137(3) yes
Co1 C5 . 3.103(3) yes
Co1 C5 2_757 3.103(3) yes
Co1 C13 . 3.086(3) yes
Co1 C13 2_757 3.086(3) yes
Co1 C17 . 3.087(3) yes
Co1 C17 2_757 3.087(3) yes
Co1 C25 . 3.233(3) yes
Co1 C25 2_757 3.233(3) yes
Co1 H1 . 3.16(8) no
Co1 H1 2_757 3.16(8) no
Co1 H4 . 3.09(2) no
Co1 H4 2_757 3.09(2) no
Co1 H10 . 3.10(6) no
Co1 H10 2_757 3.10(6) no
Co1 H13 . 3.09(3) no
Co1 H13 2_757 3.09(3) no
S1 N7 . 2.784(2) yes
S1 C2 1_655 3.452(3) yes
S1 C8 3_746 3.552(4) yes
S1 C25 . 1.628(3) yes
S1 H2 1_655 2.8(1) no
S1 H5 3_746 2.8(1) no
S1 H6 4_655 3.1(2) no
S1 H14 4_554 3.0(5) no
S1 H16 2_767 3.2(1) no
S1 H17 2_767 3.0(7) no
N1 N4 . 3.127(3) yes
N1 N4 2_757 3.023(3) yes
N1 N7 . 3.044(3) yes
N1 N7 2_757 3.007(3) yes
N1 C1 . 1.338(3) yes
N1 C2 . 2.385(4) yes
N1 C3 . 2.827(4) yes
N1 C4 . 2.398(4) yes
N1 C5 . 1.345(3) yes
N1 C13 2_757 3.318(4) yes
N1 C17 . 3.514(4) yes
N1 H1 . 1.97(4) no
N1 H2 . 3.23(9) no
N1 H3 . 3.24(3) no
N1 H4 . 1.97(4) no
N1 H10 2_757 3.1(3) no
N1 H13 . 3.18(1) no
N2 N3 . 1.127(4) yes
N2 N6 2_767 3.159(4) yes
N2 N6 4_454 3.349(4) yes
N2 C2 . 2.782(4) yes
N2 C3 . 2.341(4) yes
N2 C6 . 1.314(4) yes
N2 C7 . 2.367(4) yes
N2 C8 . 2.838(5) yes
N2 C12 . 3.559(5) yes
N2 H2 . 2.49(6) no
N2 H5 . 2.60(3) no
N2 H11 4_454 3.1(2) no
N3 N6 2_767 3.071(4) yes
N3 C2 . 3.442(4) yes
N3 C3 . 3.342(4) yes
N3 C6 . 2.441(4) yes
N3 C7 . 3.351(5) yes
N3 C8 . 3.513(5) yes
N3 C14 4_454 3.405(4) yes
N3 C22 2_667 3.488(5) yes
N3 H2 . 2.9(1) no
N3 H5 . 3.05(9) no
N3 H9 3_656 3.4(1) no
N3 H11 4_454 3.1(2) no
N3 H16 2_667 2.8(1) no
N4 N7 . 3.004(3) yes
N4 N7 2_757 3.012(3) yes
N4 C5 2_757 3.554(4) yes
N4 C13 . 1.333(3) yes
N4 C14 . 2.386(4) yes
N4 C15 . 2.820(4) yes
N4 C16 . 2.392(4) yes
N4 C17 . 1.334(3) yes
N4 H1 . 3.6(2) no
N4 H4 2_757 3.44(8) no
N4 H10 . 1.965(9) no
N4 H11 . 3.23(8) no
N4 H12 . 3.23(4) no
N4 H13 . 1.963(8) no
N4 H15 3_747 3.25(8) no
N4 H17 2_767 3.5(1) no
N4 H18 2_767 3.11(3) no
N5 N6 . 1.121(3) yes
N5 C14 . 2.801(4) yes
N5 C15 . 2.340(4) yes
N5 C18 . 1.307(4) yes
N5 C19 . 2.356(4) yes
N5 C20 . 2.920(4) yes
N5 C24 . 3.493(4) yes
N5 H7 3_756 3.0(3) no
N5 H11 . 2.53(1) no
N5 H14 . 2.74(8) no
N6 C6 4_655 3.235(4) yes
N6 C7 4_655 3.395(4) yes
N6 C12 4_655 3.378(4) yes
N6 C14 . 3.461(4) yes
N6 C15 . 3.335(4) yes
N6 C18 . 2.428(4) yes
N6 C19 . 3.341(4) yes
N6 H2 2_767 3.4(2) no
N6 H7 3_756 2.9(3) no
N6 H9 4_655 3.2(2) no
N6 H11 . 2.91(5) no
N6 H14 . 3.3(1) no
N7 C1 2_757 3.092(4) yes
N7 C5 . 3.081(4) yes
N7 C13 . 3.162(4) yes
N7 C17 2_757 3.125(4) yes
N7 C25 . 1.156(3) yes
N7 H1 2_757 2.52(2) no
N7 H4 . 2.5(1) no
N7 H10 . 2.64(5) no
N7 H13 2_757 2.7(2) no
N7 H14 4_554 3.54(5) no
N7 H17 2_767 3.2(3) no
C1 C2 . 1.362(4) yes
C1 C3 . 2.399(4) yes
C1 C4 . 2.687(4) yes
C1 C5 . 2.261(4) yes
C1 H1 . 0.950(8) no
C1 H2 . 2.01(5) no
C1 H4 . 3.12(9) no
C1 H6 4_555 3.2(5) no
C1 H10 2_757 3.2(4) no
C1 H13 . 3.0(1) no
C2 C3 . 1.398(4) yes
C2 C4 . 2.352(4) yes
C2 C5 . 2.669(4) yes
C2 C6 . 2.502(4) yes
C2 H1 . 2.00(4) no
C2 H2 . 0.950(4) no
C2 H3 . 3.2(1) no
C2 H6 4_555 3.4(3) no
C2 H7 4_555 3.5(1) no
C3 C4 . 1.386(4) yes
C3 C5 . 2.381(4) yes
C3 C6 . 1.453(4) yes
C3 C7 . 2.647(4) yes
C3 C12 . 3.204(4) yes
C3 H1 . 3.25(3) no
C3 H2 . 2.04(5) no
C3 H3 . 2.03(4) no
C3 H4 . 3.2(1) no
C3 H9 . 2.96(2) no
C4 C5 . 1.361(4) yes
C4 C6 . 2.482(4) yes
C4 C7 . 3.127(4) yes
C4 C12 . 3.220(5) yes
C4 C21 2_767 3.426(5) yes
C4 H2 . 3.2(1) no
C4 H3 . 0.950(8) no
C4 H4 . 1.99(6) no
C4 H9 . 2.8(1) no
C5 C21 4_554 3.495(5) yes
C5 C22 2_767 3.570(5) yes
C5 C23 2_767 3.555(5) yes
C5 C25 . 3.598(4) yes
C5 H1 . 3.1(1) no
C5 H3 . 2.02(3) no
C5 H4 . 0.950(4) no
C5 H15 4_554 3.3(3) no
C6 C7 . 1.482(4) yes
C6 C8 . 2.488(5) yes
C6 C12 . 2.503(5) yes
C6 H2 . 2.68(2) no
C6 H3 . 2.65(3) no
C6 H5 . 2.63(4) no
C6 H9 . 2.66(3) no
C6 H11 4_454 3.5(2) no
C7 C8 . 1.394(5) yes
C7 C9 . 2.411(5) yes
C7 C10 . 2.769(5) yes
C7 C11 . 2.399(5) yes
C7 C12 . 1.388(5) yes
C7 H3 . 2.8(1) no
C7 H5 . 2.03(2) no
C7 H6 . 3.27(7) no
C7 H8 . 3.26(5) no
C7 H9 . 2.03(1) no
C7 H11 4_454 3.1(2) no
C8 C9 . 1.380(5) yes
C8 C10 . 2.371(6) yes
C8 C11 . 2.748(6) yes
C8 C12 . 2.394(5) yes
C8 H5 . 0.950(6) no
C8 H6 . 2.03(2) no
C8 H7 . 3.23(5) no
C8 H9 . 3.25(4) no
C8 H10 4_454 3.4(2) no
C8 H11 4_454 2.9(2) no
C8 H13 4_554 3.6(8) no
C9 C10 . 1.360(6) yes
C9 C11 . 2.378(6) yes
C9 C12 . 2.766(6) yes
C9 H1 4_554 3.0(4) no
C9 H2 4_554 3.52(4) no
C9 H5 . 2.03(2) no
C9 H6 . 0.950(8) no
C9 H7 . 2.01(2) no
C9 H8 . 3.23(2) no
C9 H8 2_656 3.50(2) no
C9 H11 4_454 3.3(2) no
C9 H13 4_554 3.2(9) no
C10 C11 . 1.378(5) yes
C10 C11 2_656 3.377(5) yes
C10 C12 . 2.395(5) yes
C10 H1 4_554 3.4(3) no
C10 H5 . 3.23(5) no
C10 H6 . 2.01(1) no
C10 H7 . 0.950(5) no
C10 H8 . 2.02(2) no
C10 H8 2_656 3.26(2) no
C10 H9 . 3.25(6) no
C10 H12 4_554 3.3(1) no
C10 H13 4_554 3.1(8) no
C11 C12 . 1.384(4) yes
C11 H6 . 3.23(5) no
C11 H7 . 2.03(2) no
C11 H7 2_656 3.34(2) no
C11 H8 . 0.950(6) no
C11 H9 . 2.04(2) no
C11 H12 4_554 2.8(8) no
C11 H13 4_554 3.5(6) no
C11 H17 4_554 3.6(5) no
C11 H18 4_554 3.5(9) no
C12 H3 . 2.7(1) no
C12 H5 . 3.25(2) no
C12 H7 . 3.25(4) no
C12 H7 2_656 3.49(4) no
C12 H8 . 2.04(2) no
C12 H9 . 0.950(7) no
C12 H12 4_554 3.0(7) no
C13 C14 . 1.369(4) yes
C13 C15 . 2.394(4) yes
C13 C16 . 2.685(4) yes
C13 C17 . 2.254(4) yes
C13 C25 . 3.576(4) yes
C13 H10 . 0.950(6) no
C13 H11 . 2.02(3) no
C13 H13 . 3.11(3) no
C13 H17 2_767 3.2(1) no
C13 H18 2_767 3.13(3) no
C14 C15 . 1.390(4) yes
C14 C16 . 2.353(4) yes
C14 C17 . 2.672(4) yes
C14 C18 . 2.497(4) yes
C14 H5 4_655 3.6(2) no
C14 H8 3_756 3.2(2) no
C14 H10 . 2.00(1) no
C14 H11 . 0.950(6) no
C14 H12 . 3.22(2) no
C14 H18 2_767 3.17(3) no
C15 C16 . 1.392(4) yes
C15 C17 . 2.386(4) yes
C15 C18 . 1.443(4) yes
C15 C19 . 2.607(4) yes
C15 C24 . 3.227(4) yes
C15 H10 . 3.24(4) no
C15 H11 . 2.03(1) no
C15 H12 . 2.04(1) no
C15 H13 . 3.23(9) no
C15 H15 3_747 3.3(1) no
C15 H16 3_747 3.5(2) no
C15 H18 . 3.07(3) no
C15 H18 2_767 3.21(3) no
C16 C17 . 1.366(4) yes
C16 C18 . 2.465(4) yes
C16 C19 . 3.038(4) yes
C16 C24 . 3.234(4) yes
C16 H11 . 3.22(2) no
C16 H12 . 0.950(5) no
C16 H13 . 2.00(3) no
C16 H15 3_747 2.81(3) no
C16 H18 . 2.98(1) no
C16 H18 2_767 3.09(1) no
C17 H1 . 3.3(1) no
C17 H10 . 3.11(2) no
C17 H12 . 2.02(1) no
C17 H13 . 0.950(7) no
C17 H15 3_747 2.78(7) no
C17 H18 2_767 3.03(2) no
C18 C19 . 1.472(4) yes
C18 C20 . 2.494(4) yes
C18 C24 . 2.469(4) yes
C18 H7 3_756 3.5(2) no
C18 H11 . 2.69(4) no
C18 H12 . 2.64(7) no
C18 H14 . 2.66(1) no
C18 H18 . 2.62(8) no
C19 C20 . 1.400(4) yes
C19 C21 . 2.398(4) yes
C19 C22 . 2.762(4) yes
C19 C23 . 2.393(4) yes
C19 C24 . 1.379(4) yes
C19 H3 4_555 3.6(6) no
C19 H12 . 2.71(6) no
C19 H14 . 2.05(5) no
C19 H15 . 3.26(5) no
C19 H17 . 3.25(9) no
C19 H18 . 2.02(6) no
C20 C21 . 1.376(5) yes
C20 C22 . 2.381(5) yes
C20 C23 . 2.763(5) yes
C20 C24 . 2.400(5) yes
C20 H3 2_767 3.6(7) no
C20 H3 4_555 3.4(7) no
C20 H4 4_555 3.0(2) no
C20 H14 . 0.95(1) no
C20 H15 . 2.02(3) no
C20 H16 . 3.24(2) no
C20 H18 . 3.3(1) no
C21 C22 . 1.363(5) yes
C21 C23 . 2.380(5) yes
C21 C24 . 2.756(5) yes
C21 H3 2_767 3.1(5) no
C21 H3 4_555 3.5(5) no
C21 H4 4_555 2.95(8) no
C21 H14 . 2.03(2) no
C21 H15 . 0.950(6) no
C21 H16 . 2.01(3) no
C21 H17 . 3.2(2) no
C22 C23 . 1.381(5) yes
C22 C24 . 2.390(4) yes
C22 H3 2_767 3.4(2) no
C22 H4 2_767 3.3(2) no
C22 H9 4_555 3.4(7) no
C22 H14 . 3.24(9) no
C22 H15 . 2.01(6) no
C22 H16 . 0.950(8) no
C22 H17 . 2.03(5) no
C22 H18 . 3.25(6) no
C23 C24 . 1.382(4) yes
C23 C25 2_767 3.467(4) yes
C23 H4 2_767 3.3(2) no
C23 H8 4_555 3.2(7) no
C23 H9 4_555 3.1(5) no
C23 H12 . 3.59(2) no
C23 H15 . 3.2(1) no
C23 H16 . 2.03(3) no
C23 H17 . 0.95(1) no
C23 H18 . 2.03(3) no
C24 H8 4_555 3.2(9) no
C24 H9 4_555 3.5(8) no
C24 H12 . 2.64(1) no
C24 H14 . 3.3(2) no
C24 H16 . 3.25(9) no
C24 H17 . 2.03(1) no
C24 H18 . 0.950(5) no
C25 H1 2_757 2.9(1) no
C25 H4 . 2.8(1) no
C25 H5 3_746 3.4(1) no
C25 H10 . 2.89(1) no
C25 H13 2_757 3.2(3) no
C25 H14 4_554 3.0(2) no
C25 H16 2_767 3.6(7) no
C25 H17 2_767 2.8(5) no

loop_
_geom_torsion_atom_site_label_1
_geom_torsion_atom_site_label_2
_geom_torsion_atom_site_label_3
_geom_torsion_atom_site_label_4
_geom_torsion
_geom_torsion_publ_flag
N4 Co1 N1 C1 -76.2(4) yes
N4 Co1 N1 C5 104.6(4) yes
N7 Co1 N1 C1 -166.0(4) yes
N7 Co1 N1 C5 14.7(4) yes
N1 Co1 N4 C13 -125.6(4) yes
N1 Co1 N4 C17 61.2(4) yes
N7 Co1 N4 C13 -34.9(4) yes
N7 Co1 N4 C17 151.8(4) yes
N1 Co1 N7 C25 76.3(2) yes
N4 Co1 N7 C25 -15.7(2) yes
Co1 N1 C1 C2 -179.5(3) yes
C5 N1 C1 C2 -0.2(6) yes
Co1 N1 C5 C4 178.0(3) yes
C1 N1 C5 C4 -1.3(6) yes
N3 N2 C6 C3 -135.1(2) yes
N3 N2 C6 C7 43.4(2) yes
Co1 N4 C13 C14 -172.1(3) yes
C17 N4 C13 C14 1.6(5) yes
Co1 N4 C17 C16 171.3(2) yes
C13 N4 C17 C16 -2.4(6) yes
N6 N5 C18 C15 116.3(3) yes
N6 N5 C18 C19 -73.1(3) yes
Co1 N7 C25 S1 -29.3(2) yes
N1 C1 C2 C3 1.5(6) yes
C1 C2 C3 C4 -1.3(6) yes
C1 C2 C3 C6 179.7(4) yes
C2 C3 C4 C5 -0.1(6) yes
C6 C3 C4 C5 179.0(4) yes
C2 C3 C6 N2 10.2(6) yes
C2 C3 C6 C7 -168.1(4) yes
C4 C3 C6 N2 -168.8(4) yes
C4 C3 C6 C7 12.9(7) yes
C3 C4 C5 N1 1.4(6) yes
N2 C6 C7 C8 35.6(6) yes
N2 C6 C7 C12 -140.9(4) yes
C3 C6 C7 C8 -146.0(4) yes
C3 C6 C7 C12 37.5(7) yes
C6 C7 C8 C9 -176.8(4) yes
C12 C7 C8 C9 -0.2(7) yes
C6 C7 C12 C11 178.4(4) yes
C8 C7 C12 C11 1.8(7) yes
C7 C8 C9 C10 -1.9(7) yes
C8 C9 C10 C11 2.4(8) yes
C9 C10 C11 C12 -0.7(8) yes
C10 C11 C12 C7 -1.4(8) yes
N4 C13 C14 C15 1.7(5) yes
C13 C14 C15 C16 -4.0(5) yes
C13 C14 C15 C18 173.4(3) yes
C14 C15 C16 C17 3.2(5) yes
C18 C15 C16 C17 -174.2(3) yes
C14 C15 C18 N5 -8.1(6) yes
C14 C15 C18 C19 -177.5(4) yes
C16 C15 C18 N5 169.1(3) yes
C16 C15 C18 C19 -0.3(6) yes
C15 C16 C17 N4 -0.1(6) yes
N5 C18 C19 C20 -48.3(5) yes
N5 C18 C19 C24 133.6(4) yes
C15 C18 C19 C20 121.1(4) yes
C15 C18 C19 C24 -57.0(6) yes
C18 C19 C20 C21 -177.8(4) yes
C24 C19 C20 C21 0.3(7) yes
C18 C19 C24 C23 177.1(4) yes
C20 C19 C24 C23 -1.0(6) yes
C19 C20 C21 C22 0.5(7) yes
C20 C21 C22 C23 -0.8(7) yes
C21 C22 C23 C24 0.1(7) yes
C22 C23 C24 C19 0.8(7) yes
